data_7211790
loop_
_publ_author_name
'Shi, Shu-Yun'
'Zou, Yong-Cun'
'Cui, Xiao-Bing'
'Xu, Jia-Ning'
'Wang, Yan'
'Wang, Guo-Wu'
'Yang, Guang-Di'
'Xu, Ji-Qing'
'Wang, Tie-Gang'
'Gao, Zhong-Min'

_publ_section_title
;
 0D and 1D dimensional structures based on the combination of
 polyoxometalates, transition metal coordination complexes and organic
 amines
;
_journal_issue 7
_journal_name_full CrystEngComm
_journal_page_first 2122
_journal_paper_doi 10.1039/b914655e
_journal_volume 12
_journal_year 2010
_chemical_formula_sum 'C58 H49 Mo8 N10 O46 P V6 Zn2'
_chemical_formula_weight 2856.94
_chemical_name_systematic
;
?
;
_space_group_IT_number 2
_symmetry_cell_setting triclinic
_symmetry_space_group_name_Hall '-P 1'
_symmetry_space_group_name_H-M 'P -1'
_atom_sites_solution_hydrogens geom
_atom_sites_solution_primary direct
_atom_sites_solution_secondary difmap
_audit_creation_method SHELXL-97
_cell_angle_alpha 116.77(3)
_cell_angle_beta 96.74(3)
_cell_angle_gamma 93.50(3)
_cell_formula_units_Z 1
_cell_length_a 13.537(3)
_cell_length_b 13.544(3)
_cell_length_c 13.894(3)
_cell_measurement_temperature 293(2)
_cell_volume 2239.9(11)
_computing_structure_refinement 'SHELXL-97 (Sheldrick, 1997)'
_computing_structure_solution 'SHELXS-97 (Sheldrick, 1990)'
_diffrn_ambient_temperature 293(2)
_diffrn_measured_fraction_theta_full 0.990
_diffrn_measured_fraction_theta_max 0.990
_diffrn_radiation_monochromator graphite
_diffrn_radiation_source 'fine-focus sealed tube'
_diffrn_radiation_type MoK\a
_diffrn_radiation_wavelength 0.71073
_diffrn_reflns_av_R_equivalents 0.0481
_diffrn_reflns_av_sigmaI/netI 0.0837
_diffrn_reflns_limit_h_max 16
_diffrn_reflns_limit_h_min -15
_diffrn_reflns_limit_k_max 16
_diffrn_reflns_limit_k_min -16
_diffrn_reflns_limit_l_max 17
_diffrn_reflns_limit_l_min -17
_diffrn_reflns_number 18685
_diffrn_reflns_theta_full 26.00
_diffrn_reflns_theta_max 26.00
_diffrn_reflns_theta_min 2.13
_exptl_absorpt_coefficient_mu 2.309
_exptl_absorpt_correction_T_max 0.6038
_exptl_absorpt_correction_T_min 0.4340
_exptl_absorpt_correction_type multi-scan
_exptl_crystal_density_diffrn 2.118
_exptl_crystal_density_method 'not measured'
_exptl_crystal_F_000 1384
_exptl_crystal_size_max 0.43
_exptl_crystal_size_mid 0.28
_exptl_crystal_size_min 0.24
_refine_diff_density_max 1.686
_refine_diff_density_min -1.045
_refine_diff_density_rms 0.194
_refine_ls_extinction_method none
_refine_ls_goodness_of_fit_ref 1.082
_refine_ls_hydrogen_treatment constr
_refine_ls_matrix_type full
_refine_ls_number_parameters 625
_refine_ls_number_reflns 8711
_refine_ls_number_restraints 35
_refine_ls_restrained_S_all 1.082
_refine_ls_R_factor_all 0.1218
_refine_ls_R_factor_gt 0.0670
_refine_ls_shift/su_max 0.006
_refine_ls_shift/su_mean 0.000
_refine_ls_structure_factor_coef Fsqd
_refine_ls_weighting_details 'calc w=1/[\s^2^(Fo^2^)+(0.1335P)^2^+0.0000P] where P=(Fo^2^+2Fc^2^)/3'
_refine_ls_weighting_scheme calc
_refine_ls_wR_factor_gt 0.2083
_refine_ls_wR_factor_ref 0.2416
_reflns_number_gt 5002
_reflns_number_total 8711
_reflns_threshold_expression >2sigma(I)
_cod_data_source_file b914655e.txt
_cod_data_source_block k-3
_cod_original_cell_volume 2239.9(8)
_cod_original_sg_symbol_H-M P-1
_cod_database_code 7211790

loop_
_symmetry_equiv_pos_as_xyz
'x, y, z'
'-x, -y, -z'

loop_
_atom_site_label
_atom_site_type_symbol
_atom_site_fract_x
_atom_site_fract_y
_atom_site_fract_z
_atom_site_U_iso_or_equiv
_atom_site_adp_type
_atom_site_occupancy
_atom_site_symmetry_multiplicity
_atom_site_calc_flag
_atom_site_refinement_flags
Mo1 Mo 0.54518(7) 0.28220(7) 1.04780(9) 0.0473(3) Uani 1 1 d .
Mo2 Mo 0.72808(7) -0.08069(7) 0.90051(9) 0.0449(3) Uani 1 1 d .
Mo3 Mo 0.72452(7) 0.16049(8) 1.17608(9) 0.0484(3) Uani 1 1 d .
Mo4 Mo 0.54578(7) 0.03923(8) 0.77232(8) 0.0458(3) Uani 1 1 d .
V1 V 0.72528(13) 0.16516(14) 0.95611(15) 0.0385(4) Uani 1 1 d .
V2 V 0.50279(14) -0.23276(14) 0.73690(15) 0.0408(5) Uani 1 1 d .
V3 V 0.67420(13) -0.11755(13) 1.12049(14) 0.0372(4) Uani 1 1 d .
Zn1 Zn 0.87043(10) 0.25376(10) 0.82052(11) 0.0450(4) Uani 1 1 d .
P1 P 0.5000 0.0000 1.0000 0.0258(7) Uani 1 2 d S
O1 O 0.5037(7) -0.3350(7) 0.6192(7) 0.075(3) Uani 1 1 d .
O2 O 0.4226(6) 0.2456(7) 0.9749(8) 0.081(3) Uani 1 1 d .
O3 O 0.7329(9) -0.1319(6) 0.9983(7) 0.085(3) Uani 1 1 d .
O4 O 0.6395(7) 0.2231(9) 1.2664(8) 0.083(3) Uani 1 1 d .
O5 O 0.7296(9) 0.0375(7) 1.1905(7) 0.084(3) Uani 1 1 d .
O6 O 0.5143(7) -0.1092(6) 0.7045(8) 0.078(3) Uani 1 1 d .
O7 O 0.7503(6) -0.1696(7) 1.1764(7) 0.064(2) Uani 1 1 d .
O8 O 0.6410(7) -0.1935(6) 0.7966(8) 0.075(3) Uani 1 1 d .
O9 O 0.5772(6) 0.4080(6) 1.0619(8) 0.067(3) Uani 1 1 d .
O10 O 0.5790(7) 0.0681(8) 0.6764(8) 0.077(3) Uani 1 1 d .
O11 O 0.5984(5) 0.1906(6) 0.9046(6) 0.052(2) Uani 1 1 d .
O12 O 0.8366(6) -0.1061(6) 0.8529(8) 0.063(2) Uani 1 1 d .
O13 O 0.8335(6) 0.2379(7) 1.2456(7) 0.060(2) Uani 1 1 d .
O14 O 0.8208(5) 0.2351(6) 0.9376(6) 0.0482(19) Uani 1 1 d .
O15 O 0.6840(6) 0.0216(6) 0.8368(6) 0.057(2) Uani 1 1 d .
O16 O 0.6815(6) 0.2466(7) 1.0938(7) 0.057(2) Uani 1 1 d .
O17 O 0.7661(7) 0.0778(6) 1.0255(6) 0.058(2) Uani 1 1 d .
O18 O 0.5119(7) 0.3063(10) 1.1750(9) 0.092(4) Uani 1 1 d .
O19 O 0.4233(6) 0.0765(8) 0.7833(8) 0.082(3) Uani 1 1 d .
O20 O 0.5099(9) -0.0744(10) 1.0545(11) 0.032(3) Uani 0.50 1 d P
O21 O 0.4519(10) 0.0412(11) 1.0983(11) 0.038(3) Uani 0.50 1 d P
O22 O 0.6118(9) -0.0068(10) 1.0302(11) 0.035(3) Uani 0.50 1 d P
O23 O 0.5490(9) 0.1205(9) 1.0862(11) 0.032(3) Uani 0.50 1 d P
C1 C 0.9974(9) 0.0770(10) 0.8379(11) 0.060(3) Uani 1 1 d .
H1 H 1.0134 0.1256 0.9123 0.080 Uiso 1 1 calc R
C2 C 1.0364(10) -0.0256(11) 0.7960(15) 0.081(5) Uani 1 1 d .
H2 H 1.0760 -0.0459 0.8419 0.080 Uiso 1 1 calc R
C3 C 1.0134(11) -0.0977(12) 0.6812(15) 0.082(5) Uani 1 1 d .
H3 H 1.0416 -0.1639 0.6516 0.080 Uiso 1 1 calc R
C4 C 0.9478(11) -0.0703(11) 0.6106(13) 0.072(4) Uani 1 1 d .
C5 C 0.9166(16) -0.1320(14) 0.5013(14) 0.103(6) Uani 1 1 d .
H5 H 0.9420 -0.1993 0.4659 0.080 Uiso 1 1 calc R
C6 C 0.8544(15) -0.1040(15) 0.4431(15) 0.103(6) Uani 1 1 d .
H6 H 0.8344 -0.1526 0.3692 0.080 Uiso 1 1 calc R
C7 C 0.8148(13) 0.0020(15) 0.4909(13) 0.092(5) Uani 1 1 d .
C8 C 0.7514(15) 0.0324(17) 0.4361(17) 0.108(6) Uiso 1 1 d .
H8 H 0.7312 -0.0133 0.3616 0.080 Uiso 1 1 calc R
C9 C 0.7116(14) 0.1356(19) 0.4885(15) 0.129(8) Uani 1 1 d .
H9 H 0.6684 0.1592 0.4483 0.080 Uiso 1 1 calc R
C10 C 0.7392(12) 0.2007(13) 0.6021(12) 0.077(4) Uani 1 1 d .
H10 H 0.7089 0.2643 0.6382 0.080 Uiso 1 1 calc R
C11 C 0.8436(10) 0.0710(10) 0.6007(11) 0.060(3) Uani 1 1 d .
C12 C 0.9094(9) 0.0395(10) 0.6689(12) 0.060(3) Uani 1 1 d .
C13 C 1.0860(9) 0.3471(9) 0.8399(10) 0.056(3) Uani 1 1 d .
H13 H 1.1031 0.2782 0.8303 0.080 Uiso 1 1 calc R
C14 C 1.1641(9) 0.4297(11) 0.8461(10) 0.059(3) Uani 1 1 d .
H14 H 1.2301 0.4148 0.8424 0.080 Uiso 1 1 calc R
C15 C 1.1381(9) 0.5273(11) 0.8572(11) 0.065(4) Uani 1 1 d .
H15 H 1.1869 0.5812 0.8614 0.080 Uiso 1 1 calc R
C16 C 1.0375(9) 0.5507(9) 0.8627(10) 0.051(3) Uani 1 1 d .
C17 C 1.0021(9) 0.6502(10) 0.8730(11) 0.057(3) Uani 1 1 d .
H17 H 1.0472 0.7055 0.8739 0.080 Uiso 1 1 calc R
C18 C 0.9075(9) 0.6689(9) 0.8813(11) 0.059(3) Uani 1 1 d .
H18 H 0.8884 0.7368 0.8899 0.080 Uiso 1 1 calc R
C19 C 0.8348(9) 0.5852(9) 0.8771(10) 0.049(3) Uani 1 1 d .
C20 C 0.7342(9) 0.5981(9) 0.8851(11) 0.057(3) Uani 1 1 d .
H20 H 0.7110 0.6642 0.8936 0.080 Uiso 1 1 calc R
C21 C 0.6698(9) 0.5138(10) 0.8804(12) 0.067(4) Uani 1 1 d .
H21 H 0.6029 0.5225 0.8871 0.080 Uiso 1 1 calc R
C22 C 0.7053(10) 0.4166(10) 0.8657(12) 0.065(4) Uani 1 1 d .
H22 H 0.6605 0.3596 0.8620 0.080 Uiso 1 1 calc R
C23 C 0.8642(8) 0.4821(8) 0.8611(8) 0.040(2) Uani 1 1 d .
C24 C 0.9664(8) 0.4654(8) 0.8555(8) 0.041(3) Uani 1 1 d .
N5 N 0.6390(10) 0.6864(14) 0.4508(14) 0.074(6) Uani 0.50 1 d PGDU
C25 C 0.7020(12) 0.7395(9) 0.5512(13) 0.075(8) Uiso 0.50 1 d PGD
C26 C 0.7693(11) 0.6810(13) 0.5815(10) 0.045(5) Uani 0.50 1 d PGDU
C27 C 0.7735(10) 0.5694(13) 0.5115(13) 0.113(12) Uiso 0.50 1 d PGD
C33 C 0.7104(13) 0.5163(10) 0.4112(13) 0.061(6) Uani 0.50 1 d PGDU
C34 C 0.6431(12) 0.5748(14) 0.3808(11) 0.119(16) Uani 0.50 1 d PGD
C28 C 0.8429(11) 0.5098(14) 0.5368(12) 0.057(6) Uani 0.50 1 d PGDU
C29 C 0.9384(14) 0.5626(11) 0.5922(16) 0.103(12) Uani 0.50 1 d PGD
C30 C 1.0088(10) 0.5028(17) 0.6159(16) 0.108(13) Uani 0.50 1 d PGD
N6 N 0.9837(14) 0.3902(16) 0.5842(13) 0.064(6) Uani 0.50 1 d PGD
C31 C 0.8882(16) 0.3374(10) 0.5288(15) 0.089(10) Uani 0.50 1 d PGD
C32 C 0.8178(11) 0.3971(15) 0.5051(13) 0.092(11) Uani 0.50 1 d PGD
N1 N 0.9379(7) 0.1069(7) 0.7738(8) 0.049(2) Uani 1 1 d .
N2 N 0.8085(7) 0.1725(8) 0.6592(9) 0.058(3) Uani 1 1 d .
N3 N 0.8017(7) 0.3981(7) 0.8563(8) 0.047(2) Uani 1 1 d .
N4 N 0.9934(6) 0.3657(7) 0.8473(7) 0.040(2) Uani 1 1 d .
O1W O 0.6001(19) 0.440(3) 0.612(2) 0.334(18) Uani 1 1 d .
O2W O 0.5821(14) 0.6646(13) 0.2055(17) 0.187(7) Uani 1 1 d .

loop_
_atom_site_aniso_label
_atom_site_aniso_U_11
_atom_site_aniso_U_22
_atom_site_aniso_U_33
_atom_site_aniso_U_23
_atom_site_aniso_U_13
_atom_site_aniso_U_12
Mo1 0.0380(6) 0.0331(5) 0.0814(8) 0.0328(5) 0.0175(5) 0.0132(4)
Mo2 0.0393(6) 0.0341(5) 0.0688(7) 0.0264(5) 0.0208(5) 0.0142(4)
Mo3 0.0378(6) 0.0496(6) 0.0586(6) 0.0285(5) -0.0002(5) -0.0018(4)
Mo4 0.0443(6) 0.0484(6) 0.0538(6) 0.0301(5) 0.0117(5) 0.0100(5)
V1 0.0338(10) 0.0306(9) 0.0597(12) 0.0264(9) 0.0130(8) 0.0094(7)
V2 0.0399(11) 0.0330(9) 0.0422(10) 0.0089(8) 0.0127(8) 0.0107(8)
V3 0.0353(10) 0.0318(9) 0.0507(11) 0.0246(8) 0.0010(8) 0.0144(7)
Zn1 0.0440(8) 0.0356(7) 0.0629(9) 0.0264(6) 0.0148(6) 0.0155(6)
P1 0.0226(17) 0.0198(16) 0.0362(19) 0.0134(14) 0.0057(14) 0.0058(13)
O1 0.087(7) 0.057(5) 0.057(5) 0.003(4) 0.023(5) 0.014(5)
O2 0.035(5) 0.064(6) 0.097(7) -0.005(5) 0.011(5) 0.012(4)
O3 0.160(10) 0.035(5) 0.065(6) 0.026(4) 0.034(6) 0.004(5)
O4 0.062(6) 0.136(9) 0.113(8) 0.099(7) 0.043(6) 0.052(6)
O5 0.149(10) 0.043(5) 0.064(6) 0.033(4) 0.013(6) -0.013(5)
O6 0.061(6) 0.041(5) 0.115(8) 0.031(5) -0.024(5) -0.006(4)
O7 0.061(6) 0.072(6) 0.080(6) 0.050(5) 0.008(5) 0.038(5)
O8 0.071(6) 0.030(4) 0.113(8) 0.032(5) -0.023(5) 0.002(4)
O9 0.058(5) 0.039(4) 0.114(7) 0.037(5) 0.033(5) 0.019(4)
O10 0.064(6) 0.108(7) 0.091(7) 0.075(6) 0.013(5) 0.001(5)
O11 0.035(4) 0.042(4) 0.065(5) 0.013(4) 0.002(4) 0.017(3)
O12 0.048(5) 0.048(5) 0.115(7) 0.050(5) 0.035(5) 0.021(4)
O13 0.045(5) 0.056(5) 0.075(6) 0.032(4) -0.007(4) -0.001(4)
O14 0.041(4) 0.044(4) 0.070(5) 0.035(4) 0.012(4) 0.008(3)
O15 0.068(6) 0.031(4) 0.063(5) 0.016(4) -0.006(4) 0.013(4)
O16 0.050(5) 0.078(6) 0.072(5) 0.052(5) 0.025(4) 0.037(4)
O17 0.093(7) 0.030(4) 0.054(5) 0.021(4) 0.010(4) 0.012(4)
O18 0.063(6) 0.160(10) 0.128(9) 0.114(8) 0.058(6) 0.071(7)
O19 0.033(5) 0.089(7) 0.083(7) 0.004(5) 0.013(4) 0.008(5)
O20 0.024(7) 0.028(7) 0.052(8) 0.027(6) -0.002(6) 0.009(5)
O21 0.035(8) 0.038(8) 0.048(8) 0.020(7) 0.022(7) 0.016(6)
O22 0.028(7) 0.034(7) 0.049(8) 0.022(6) 0.013(6) 0.019(6)
O23 0.030(7) 0.019(6) 0.052(8) 0.021(6) 0.002(6) 0.010(5)
C1 0.047(7) 0.059(8) 0.072(8) 0.029(7) 0.000(6) 0.028(6)
C2 0.049(8) 0.049(8) 0.152(16) 0.053(10) 0.006(9) 0.023(6)
C3 0.068(10) 0.059(9) 0.122(14) 0.038(10) 0.031(10) 0.026(8)
C4 0.076(10) 0.054(8) 0.088(11) 0.030(8) 0.030(8) 0.023(7)
C5 0.138(17) 0.081(12) 0.064(11) 0.001(10) 0.043(11) 0.043(12)
C6 0.121(16) 0.089(13) 0.066(11) 0.008(10) 0.008(10) 0.023(11)
C7 0.092(13) 0.107(13) 0.068(10) 0.031(10) 0.011(9) 0.034(10)
C9 0.121(16) 0.20(2) 0.097(14) 0.105(15) -0.036(12) 0.007(16)
C10 0.091(11) 0.080(10) 0.072(10) 0.040(8) 0.018(8) 0.031(9)
C11 0.055(8) 0.048(7) 0.072(9) 0.026(7) 0.010(7) 0.001(6)
C12 0.053(8) 0.052(7) 0.092(10) 0.043(8) 0.025(7) 0.022(6)
C13 0.056(8) 0.041(6) 0.070(8) 0.025(6) 0.000(6) 0.015(6)
C14 0.038(7) 0.068(8) 0.074(9) 0.033(7) 0.014(6) 0.013(6)
C15 0.045(8) 0.055(8) 0.087(10) 0.027(7) 0.005(7) -0.002(6)
C16 0.048(7) 0.041(6) 0.066(8) 0.025(6) 0.016(6) 0.016(5)
C17 0.038(7) 0.051(7) 0.091(10) 0.042(7) 0.009(6) 0.005(5)
C18 0.061(9) 0.039(6) 0.090(10) 0.040(7) 0.012(7) 0.013(6)
C19 0.049(7) 0.045(6) 0.062(7) 0.031(6) 0.012(6) 0.018(5)
C20 0.053(8) 0.040(6) 0.086(9) 0.036(6) 0.010(7) 0.021(6)
C21 0.045(8) 0.056(8) 0.121(12) 0.050(8) 0.034(8) 0.028(6)
C22 0.057(8) 0.057(8) 0.103(11) 0.048(8) 0.037(8) 0.022(6)
C23 0.046(7) 0.033(5) 0.047(6) 0.022(5) 0.011(5) 0.010(5)
C24 0.045(7) 0.036(6) 0.046(6) 0.018(5) 0.014(5) 0.012(5)
N5 0.074(6) 0.074(6) 0.074(6) 0.034(3) 0.0118(14) 0.0094(13)
C26 0.045(5) 0.045(5) 0.044(5) 0.021(3) 0.0072(13) 0.0058(12)
C33 0.061(7) 0.061(7) 0.061(7) 0.028(3) 0.0099(15) 0.0080(13)
C34 0.036(17) 0.23(5) 0.058(19) 0.04(2) 0.006(14) 0.02(2)
C28 0.057(6) 0.057(6) 0.057(6) 0.026(3) 0.0090(14) 0.0075(13)
C29 0.12(3) 0.09(2) 0.12(3) 0.06(2) 0.01(2) 0.04(2)
C30 0.049(19) 0.17(4) 0.10(3) 0.07(3) -0.007(18) 0.00(2)
N6 0.078(17) 0.056(13) 0.059(14) 0.022(11) 0.023(12) 0.035(12)
C31 0.13(3) 0.07(2) 0.07(2) 0.022(16) 0.04(2) 0.05(2)
C32 0.13(3) 0.09(2) 0.07(2) 0.045(18) 0.05(2) 0.00(2)
N1 0.053(6) 0.029(5) 0.063(7) 0.017(5) 0.016(5) 0.008(4)
N2 0.052(6) 0.062(7) 0.083(7) 0.047(6) 0.026(6) 0.023(5)
N3 0.044(6) 0.038(5) 0.076(7) 0.037(5) 0.023(5) 0.021(4)
N4 0.030(5) 0.038(5) 0.054(5) 0.022(4) 0.008(4) 0.014(4)
O1W 0.22(3) 0.58(5) 0.20(2) 0.20(3) -0.039(18) -0.02(3)
O2W 0.187(17) 0.127(12) 0.28(2) 0.123(14) 0.034(15) 0.012(12)

loop_
_atom_type_symbol
_atom_type_description
_atom_type_scat_dispersion_real
_atom_type_scat_dispersion_imag
_atom_type_scat_source
C C 0.0033 0.0016 'International Tables Vol C Tables 4.2.6.8 and 6.1.1.4'
H H 0.0000 0.0000 'International Tables Vol C Tables 4.2.6.8 and 6.1.1.4'
N N 0.0061 0.0033 'International Tables Vol C Tables 4.2.6.8 and 6.1.1.4'
O O 0.0106 0.0060 'International Tables Vol C Tables 4.2.6.8 and 6.1.1.4'
V V 0.3005 0.5294 'International Tables Vol C Tables 4.2.6.8 and 6.1.1.4'
Zn Zn 0.2839 1.4301 'International Tables Vol C Tables 4.2.6.8 and 6.1.1.4'
Mo Mo -1.6832 0.6857 'International Tables Vol C Tables 4.2.6.8 and 6.1.1.4'
P P 0.1023 0.0942 'International Tables Vol C Tables 4.2.6.8 and 6.1.1.4'

loop_
_geom_angle_atom_site_label_1
_geom_angle_atom_site_label_2
_geom_angle_atom_site_label_3
_geom_angle
_geom_angle_site_symmetry_1
_geom_angle_site_symmetry_3
O9 Mo1 O2 103.3(5) . .
O9 Mo1 O18 104.3(5) . .
O2 Mo1 O18 96.5(5) . .
O9 Mo1 O16 100.3(4) . .
O2 Mo1 O16 153.4(4) . .
O18 Mo1 O16 89.5(4) . .
O9 Mo1 O11 98.7(4) . .
O2 Mo1 O11 89.7(4) . .
O18 Mo1 O11 154.0(4) . .
O16 Mo1 O11 74.5(3) . .
O9 Mo1 O23 158.3(5) . .
O2 Mo1 O23 97.0(5) . .
O18 Mo1 O23 65.3(5) . .
O16 Mo1 O23 62.1(4) . .
O11 Mo1 O23 88.9(4) . .
O9 Mo1 V1 101.1(3) . .
O2 Mo1 V1 124.1(3) . .
O18 Mo1 V1 124.6(3) . .
O16 Mo1 V1 37.6(2) . .
O11 Mo1 V1 37.0(2) . .
O23 Mo1 V1 73.0(3) . .
O12 Mo2 O3 104.1(5) . .
O12 Mo2 O8 102.7(5) . .
O3 Mo2 O8 96.1(4) . .
O12 Mo2 O15 98.8(4) . .
O3 Mo2 O15 154.1(4) . .
O8 Mo2 O15 90.4(3) . .
O12 Mo2 O17 101.2(4) . .
O3 Mo2 O17 89.2(3) . .
O8 Mo2 O17 153.4(4) . .
O15 Mo2 O17 74.5(3) . .
O12 Mo2 O22 159.5(5) . .
O3 Mo2 O22 66.0(5) . .
O8 Mo2 O22 96.3(5) . .
O15 Mo2 O22 88.4(4) . .
O17 Mo2 O22 62.2(4) . .
O12 Mo2 V1 101.7(3) . .
O3 Mo2 V1 124.3(3) . .
O8 Mo2 V1 124.8(3) . .
O15 Mo2 V1 37.1(2) . .
O17 Mo2 V1 37.4(2) . .
O22 Mo2 V1 72.8(3) . .
O13 Mo3 O4 102.7(5) . .
O13 Mo3 O5 104.1(4) . .
O4 Mo3 O5 98.8(5) . .
O13 Mo3 O16 98.7(4) . .
O4 Mo3 O16 89.3(4) . .
O5 Mo3 O16 153.4(4) . .
O13 Mo3 O17 98.9(4) . .
O4 Mo3 O17 154.5(4) . .
O5 Mo3 O17 88.7(4) . .
O16 Mo3 O17 74.2(3) . .
O13 Mo3 O23 157.0(4) . .
O4 Mo3 O23 66.1(5) . .
O5 Mo3 O23 97.6(4) . .
O16 Mo3 O23 62.5(4) . .
O17 Mo3 O23 88.9(4) . .
O13 Mo3 O22 156.1(4) . .
O4 Mo3 O22 100.2(5) . .
O5 Mo3 O22 65.3(4) . .
O16 Mo3 O22 88.3(4) . .
O17 Mo3 O22 60.9(4) . .
O23 Mo3 O22 43.8(4) . .
O13 Mo3 V1 100.4(3) . .
O4 Mo3 V1 124.3(3) . .
O5 Mo3 V1 123.2(3) . .
O16 Mo3 V1 37.3(2) . .
O17 Mo3 V1 36.9(2) . .
O23 Mo3 V1 73.1(3) . .
O22 Mo3 V1 71.6(3) . .
O10 Mo4 O19 104.2(5) . .
O10 Mo4 O6 104.0(5) . .
O19 Mo4 O6 98.4(4) . .
O10 Mo4 O11 98.2(4) . .
O19 Mo4 O11 88.3(3) . .
O6 Mo4 O11 154.3(4) . .
O10 Mo4 O15 99.2(4) . .
O19 Mo4 O15 152.5(4) . .
O6 Mo4 O15 89.6(3) . .
O11 Mo4 O15 74.1(3) . .
O10 Mo4 O20 157.4(4) . 2_657
O19 Mo4 O20 65.0(4) . 2_657
O6 Mo4 O20 97.4(4) . 2_657
O11 Mo4 O20 63.0(4) . 2_657
O15 Mo4 O20 88.0(4) . 2_657
O10 Mo4 O21 159.5(4) . 2_657
O19 Mo4 O21 95.5(5) . 2_657
O6 Mo4 O21 67.3(4) . 2_657
O11 Mo4 O21 87.5(4) . 2_657
O15 Mo4 O21 63.4(4) . 2_657
O20 Mo4 O21 39.9(4) 2_657 2_657
O10 Mo4 V1 100.6(3) . .
O19 Mo4 V1 122.6(3) . .
O6 Mo4 V1 124.2(3) . .
O11 Mo4 V1 37.0(2) . .
O15 Mo4 V1 37.0(2) . .
O20 Mo4 V1 72.4(3) 2_657 .
O21 Mo4 V1 72.4(3) 2_657 .
O14 V1 O11 113.0(4) . .
O14 V1 O15 113.0(4) . .
O11 V1 O15 81.5(3) . .
O14 V1 O17 113.6(4) . .
O11 V1 O17 133.3(4) . .
O15 V1 O17 81.2(3) . .
O14 V1 O16 113.3(4) . .
O11 V1 O16 81.2(3) . .
O15 V1 O16 133.7(4) . .
O17 V1 O16 80.3(3) . .
O14 V1 Mo2 120.4(3) . .
O11 V1 Mo2 111.4(2) . .
O15 V1 Mo2 40.4(2) . .
O17 V1 Mo2 40.8(2) . .
O16 V1 Mo2 111.0(2) . .
O14 V1 Mo4 120.7(3) . .
O11 V1 Mo4 40.7(2) . .
O15 V1 Mo4 40.8(2) . .
O17 V1 Mo4 110.9(2) . .
O16 V1 Mo4 111.1(3) . .
Mo2 V1 Mo4 75.00(6) . .
O14 V1 Mo1 120.3(3) . .
O11 V1 Mo1 40.9(2) . .
O15 V1 Mo1 111.8(3) . .
O17 V1 Mo1 110.4(3) . .
O16 V1 Mo1 40.4(2) . .
Mo2 V1 Mo1 119.34(7) . .
Mo4 V1 Mo1 75.40(6) . .
O14 V1 Mo3 120.7(3) . .
O11 V1 Mo3 110.8(3) . .
O15 V1 Mo3 111.2(3) . .
O17 V1 Mo3 40.3(2) . .
O16 V1 Mo3 40.0(2) . .
Mo2 V1 Mo3 75.33(6) . .
Mo4 V1 Mo3 118.57(6) . .
Mo1 V1 Mo3 74.48(6) . .
O1 V2 O8 102.3(5) . .
O1 V2 O18 102.3(5) . 2_657
O8 V2 O18 89.0(4) . 2_657
O1 V2 O6 101.0(5) . .
O8 V2 O6 87.2(4) . .
O18 V2 O6 156.7(5) 2_657 .
O1 V2 O4 101.1(5) . 2_657
O8 V2 O4 156.6(4) . 2_657
O18 V2 O4 85.9(4) 2_657 2_657
O6 V2 O4 88.5(4) . 2_657
O1 V2 O23 159.7(4) . 2_657
O8 V2 O23 93.0(4) . 2_657
O18 V2 O23 64.3(4) 2_657 2_657
O6 V2 O23 92.9(4) . 2_657
O4 V2 O23 64.3(4) 2_657 2_657
O7 V3 O3 102.5(5) . .
O7 V3 O19 101.6(5) . 2_657
O3 V3 O19 155.9(5) . 2_657
O7 V3 O5 102.4(5) . .
O3 V3 O5 87.0(4) . .
O19 V3 O5 87.7(4) 2_657 .
O7 V3 O2 101.9(5) . 2_657
O3 V3 O2 89.5(4) . 2_657
O19 V3 O2 85.8(4) 2_657 2_657
O5 V3 O2 155.6(5) . 2_657
O14 Zn1 N2 126.0(4) . .
O14 Zn1 N4 122.8(3) . .
N2 Zn1 N4 111.2(4) . .
O14 Zn1 N3 92.1(3) . .
N2 Zn1 N3 95.7(4) . .
N4 Zn1 N3 79.8(3) . .
O14 Zn1 N1 91.1(3) . .
N2 Zn1 N1 80.8(4) . .
N4 Zn1 N1 100.1(3) . .
N3 Zn1 N1 176.2(4) . .
O21 P1 O21 180.0(7) . 2_657
O21 P1 O20 68.8(7) . .
O21 P1 O20 111.2(7) 2_657 .
O21 P1 O20 111.2(7) . 2_657
O21 P1 O20 68.8(7) 2_657 2_657
O20 P1 O20 180.000(5) . 2_657
O21 P1 O22 69.9(7) . 2_657
O21 P1 O22 110.1(7) 2_657 2_657
O20 P1 O22 109.7(7) . 2_657
O20 P1 O22 70.3(7) 2_657 2_657
O21 P1 O22 110.1(7) . .
O21 P1 O22 69.9(7) 2_657 .
O20 P1 O22 70.3(7) . .
O20 P1 O22 109.7(7) 2_657 .
O22 P1 O22 180.0(11) 2_657 .
O21 P1 O23 111.3(7) . 2_657
O21 P1 O23 68.7(7) 2_657 2_657
O20 P1 O23 72.5(7) . 2_657
O20 P1 O23 107.5(7) 2_657 2_657
O22 P1 O23 73.1(6) 2_657 2_657
O22 P1 O23 106.9(6) . 2_657
O21 P1 O23 68.7(7) . .
O21 P1 O23 111.3(7) 2_657 .
O20 P1 O23 107.5(7) . .
O20 P1 O23 72.5(7) 2_657 .
O22 P1 O23 106.9(6) 2_657 .
O22 P1 O23 73.1(6) . .
O23 P1 O23 180.000(2) 2_657 .
Mo1 O2 V3 141.7(5) . 2_657
Mo2 O3 V3 140.8(6) . .
Mo3 O4 V2 139.6(6) . 2_657
Mo3 O5 V3 141.5(6) . .
Mo4 O6 V2 140.3(6) . .
Mo2 O8 V2 141.5(5) . .
V1 O11 Mo4 102.3(3) . .
V1 O11 Mo1 102.1(4) . .
Mo4 O11 Mo1 132.4(4) . .
V1 O14 Zn1 139.4(5) . .
V1 O15 Mo2 102.5(4) . .
V1 O15 Mo4 102.2(3) . .
Mo2 O15 Mo4 132.1(4) . .
V1 O16 Mo3 102.7(3) . .
V1 O16 Mo1 102.1(4) . .
Mo3 O16 Mo1 132.7(4) . .
V1 O17 Mo2 101.8(4) . .
V1 O17 Mo3 102.7(3) . .
Mo2 O17 Mo3 133.4(4) . .
Mo1 O18 V2 141.0(6) . 2_657
Mo4 O19 V3 143.2(6) . 2_657
P1 O20 O21 54.5(6) . .
P1 O20 O22 55.7(6) . .
O21 O20 O22 91.6(8) . .
P1 O20 Mo4 125.4(7) . 2_657
O21 O20 Mo4 71.0(6) . 2_657
O22 O20 Mo4 129.7(8) . 2_657
P1 O21 O20 56.7(6) . .
P1 O21 O23 58.3(6) . .
O20 O21 O23 93.8(8) . .
P1 O21 O22 56.9(6) . 2_657
O20 O21 O22 94.0(9) . 2_657
O23 O21 O22 93.0(9) . 2_657
P1 O21 Mo4 125.7(7) . 2_657
O20 O21 Mo4 69.0(6) . 2_657
O23 O21 Mo4 127.1(8) . 2_657
O22 O21 Mo4 136.1(8) 2_657 2_657
P1 O22 O21 53.1(6) . 2_657
P1 O22 O20 54.1(6) . .
O21 O22 O20 89.9(9) 2_657 .
P1 O22 Mo2 125.3(7) . .
O21 O22 Mo2 72.3(6) 2_657 .
O20 O22 Mo2 130.8(8) . .
P1 O22 Mo3 120.7(6) . .
O21 O22 Mo3 134.9(8) 2_657 .
O20 O22 Mo3 123.9(8) . .
Mo2 O22 Mo3 98.9(4) . .
P1 O23 O21 53.0(6) . .
P1 O23 V2 125.8(7) . 2_657
O21 O23 V2 72.8(6) . 2_657
P1 O23 Mo3 122.2(6) . .
O21 O23 Mo3 127.8(8) . .
V2 O23 Mo3 90.1(4) 2_657 .
P1 O23 Mo1 122.3(7) . .
O21 O23 Mo1 129.5(8) . .
V2 O23 Mo1 89.4(4) 2_657 .
Mo3 O23 Mo1 98.2(4) . .
N1 C1 C2 122.0(13) . .
C1 C2 C3 118.2(14) . .
C2 C3 C4 121.4(13) . .
C5 C4 C3 128.0(15) . .
C5 C4 C12 118.5(15) . .
C3 C4 C12 113.5(13) . .
C6 C5 C4 124.8(16) . .
C5 C6 C7 121.1(16) . .
C8 C7 C11 118.6(18) . .
C8 C7 C6 123.1(18) . .
C11 C7 C6 118.2(15) . .
C7 C8 C9 120.7(19) . .
C10 C9 C8 118.7(16) . .
N2 C10 C9 121.0(15) . .
C7 C11 N2 124.9(14) . .
C7 C11 C12 121.8(13) . .
N2 C11 C12 113.1(12) . .
N1 C12 C11 121.4(11) . .
N1 C12 C4 123.0(12) . .
C11 C12 C4 115.4(13) . .
N4 C13 C14 122.8(11) . .
C15 C14 C13 118.1(11) . .
C14 C15 C16 121.3(12) . .
C17 C16 C24 117.4(10) . .
C17 C16 C15 125.8(11) . .
C24 C16 C15 116.8(10) . .
C18 C17 C16 123.1(11) . .
C17 C18 C19 120.5(11) . .
C20 C19 C23 116.9(10) . .
C20 C19 C18 124.1(10) . .
C23 C19 C18 119.0(10) . .
C21 C20 C19 120.3(10) . .
C22 C21 C20 118.8(11) . .
N3 C22 C21 124.0(11) . .
N3 C23 C19 123.6(10) . .
N3 C23 C24 116.9(9) . .
C19 C23 C24 119.3(10) . .
N4 C24 C16 122.0(10) . .
N4 C24 C23 117.4(9) . .
C16 C24 C23 120.5(9) . .
C25 N5 C34 120.0 . .
N5 C25 C26 120.0 . .
C27 C26 C25 120.0 . .
C33 C27 C26 120.0 . .
C33 C27 C28 118.3(14) . .
C26 C27 C28 121.6(14) . .
C34 C33 C27 120.0 . .
C33 C34 N5 120.0 . .
C29 C28 C32 120.0 . .
C29 C28 C27 119.7(16) . .
C32 C28 C27 120.2(16) . .
C30 C29 C28 120.0 . .
C29 C30 N6 120.0 . .
C30 N6 C31 120.0 . .
N6 C31 C32 120.0 . .
C31 C32 C28 120.0 . .
C12 N1 C1 121.5(10) . .
C12 N1 Zn1 110.5(8) . .
C1 N1 Zn1 127.8(8) . .
C10 N2 C11 115.8(12) . .
C10 N2 Zn1 130.2(9) . .
C11 N2 Zn1 113.9(8) . .
C23 N3 C22 116.4(9) . .
C23 N3 Zn1 112.4(7) . .
C22 N3 Zn1 130.9(8) . .
C13 N4 C24 118.8(9) . .
C13 N4 Zn1 128.1(8) . .
C24 N4 Zn1 112.1(6) . .

loop_
_geom_bond_atom_site_label_1
_geom_bond_atom_site_label_2
_geom_bond_distance
_geom_bond_site_symmetry_2
Mo1 O9 1.649(8) .
Mo1 O2 1.755(9) .
Mo1 O18 1.766(9) .
Mo1 O16 2.038(7) .
Mo1 O11 2.058(8) .
Mo1 O23 2.478(11) .
Mo1 V1 3.076(2) .
Mo2 O12 1.673(8) .
Mo2 O3 1.779(9) .
Mo2 O8 1.789(8) .
Mo2 O15 2.035(8) .
Mo2 O17 2.045(7) .
Mo2 O22 2.441(12) .
Mo2 V1 3.064(2) .
Mo3 O13 1.665(8) .
Mo3 O4 1.766(9) .
Mo3 O5 1.770(8) .
Mo3 O16 2.033(8) .
Mo3 O17 2.047(8) .
Mo3 O23 2.457(12) .
Mo3 O22 2.507(13) .
Mo3 V1 3.086(2) .
Mo4 O10 1.649(8) .
Mo4 O19 1.766(8) .
Mo4 O6 1.790(8) .
Mo4 O11 2.052(7) .
Mo4 O15 2.053(8) .
Mo4 O20 2.454(13) 2_657
Mo4 O21 2.485(14) 2_657
Mo4 V1 3.074(3) .
V1 O14 1.669(7) .
V1 O11 1.894(7) .
V1 O15 1.894(7) .
V1 O17 1.902(8) .
V1 O16 1.917(8) .
V2 O1 1.599(8) .
V2 O8 1.895(9) .
V2 O18 1.913(9) 2_657
V2 O6 1.921(9) .
V2 O4 1.935(9) 2_657
V2 O23 2.452(13) 2_657
V3 O7 1.599(7) .
V3 O3 1.895(9) .
V3 O19 1.916(8) 2_657
V3 O5 1.927(8) .
V3 O2 1.930(8) 2_657
Zn1 O14 1.941(8) .
Zn1 N2 2.040(11) .
Zn1 N4 2.060(8) .
Zn1 N3 2.095(8) .
Zn1 N1 2.100(9) .
P1 O21 1.472(12) .
P1 O21 1.472(12) 2_657
P1 O20 1.513(12) .
P1 O20 1.513(12) 2_657
P1 O22 1.542(12) 2_657
P1 O22 1.542(12) .
P1 O23 1.568(12) 2_657
P1 O23 1.568(12) .
O2 V3 1.930(8) 2_657
O4 V2 1.935(9) 2_657
O18 V2 1.913(9) 2_657
O19 V3 1.916(8) 2_657
O20 O21 1.687(17) .
O20 O22 1.758(18) .
O20 Mo4 2.454(13) 2_657
O21 O23 1.718(18) .
O21 O22 1.73(2) 2_657
O21 Mo4 2.485(14) 2_657
O22 O21 1.73(2) 2_657
O23 V2 2.452(13) 2_657
C1 N1 1.343(15) .
C1 C2 1.408(16) .
C2 C3 1.43(2) .
C3 C4 1.43(2) .
C4 C5 1.36(2) .
C4 C12 1.499(17) .
C5 C6 1.29(2) .
C6 C7 1.45(2) .
C7 C8 1.29(2) .
C7 C11 1.372(19) .
C8 C9 1.43(2) .
C9 C10 1.41(2) .
C10 N2 1.341(17) .
C11 N2 1.393(15) .
C11 C12 1.444(18) .
C12 N1 1.316(16) .
C13 N4 1.300(14) .
C13 C14 1.457(16) .
C14 C15 1.335(17) .
C15 C16 1.420(16) .
C16 C17 1.410(15) .
C16 C24 1.417(15) .
C17 C18 1.329(16) .
C18 C19 1.431(15) .
C19 C20 1.394(16) .
C19 C23 1.402(14) .
C20 C21 1.366(16) .
C21 C22 1.366(16) .
C22 N3 1.354(14) .
C23 N3 1.348(13) .
C23 C24 1.420(14) .
C24 N4 1.380(12) .
N5 C25 1.3900 .
N5 C34 1.3900 .
C25 C26 1.3900 .
C26 C27 1.3900 .
C27 C33 1.3900 .
C27 C28 1.3902(11) .
C33 C34 1.3900 .
C28 C29 1.3900 .
C28 C32 1.3900 .
C29 C30 1.3900 .
C30 N6 1.3900 .
N6 C31 1.3900 .
C31 C32 1.3900 .
